data_7007431
loop_
_publ_author_name
'Bresner, Christopher'
'Day, Joanna K.'
'Coombs, Natalie D.'
'Fallis, Ian A.'
'Aldridge, Simon'
'Coles, Simon J.'
'Hursthouse, Michael B.'

_publ_section_title
;
 Fluoride anion binding by cyclic boronic esters: influence of backbone
 chelate on receptor integrity.
;
_journal_issue 30
_journal_name_full 'Dalton transactions (Cambridge, England : 2003)'
_journal_page_first 3660
_journal_page_last 3667
_journal_paper_doi 10.1039/B605031J
_journal_year 2006
_chemical_formula_sum 'C24 H21 B Fe O2'
_chemical_formula_weight 408.07
_chemical_name_systematic
;
?
;
_space_group_IT_number 144
_symmetry_cell_setting trigonal
_symmetry_space_group_name_Hall 'P 31'
_symmetry_space_group_name_H-M 'P 31'
_atom_sites_solution_hydrogens geom
_atom_sites_solution_primary direct
_atom_sites_solution_secondary difmap
_audit_creation_method SHELXL-97
_cell_angle_alpha 90.00
_cell_angle_beta 90.00
_cell_angle_gamma 120.00
_cell_formula_units_Z 3
_cell_length_a 9.5746(3)
_cell_length_b 9.5746(3)
_cell_length_c 18.2224(7)
_cell_measurement_reflns_used 5214
_cell_measurement_temperature 120(2)
_cell_measurement_theta_max 27.48
_cell_measurement_theta_min 2.91
_cell_volume 1446.70(8)
_computing_structure_refinement 'SHELXL-97 (Sheldrick, 1997)'
_computing_structure_solution 'SHELXS-97 (Sheldrick, 1990)'
_diffrn_ambient_temperature 120(2)
_diffrn_measured_fraction_theta_full 0.990
_diffrn_measured_fraction_theta_max 0.990
_diffrn_radiation_monochromator graphite
_diffrn_radiation_type MoK\a
_diffrn_radiation_wavelength 0.71073
_diffrn_reflns_av_R_equivalents 0.0232
_diffrn_reflns_av_sigmaI/netI 0.0534
_diffrn_reflns_limit_h_max 11
_diffrn_reflns_limit_h_min -12
_diffrn_reflns_limit_k_max 12
_diffrn_reflns_limit_k_min -11
_diffrn_reflns_limit_l_max 19
_diffrn_reflns_limit_l_min -23
_diffrn_reflns_number 5630
_diffrn_reflns_theta_full 27.50
_diffrn_reflns_theta_max 27.50
_diffrn_reflns_theta_min 3.32
_exptl_absorpt_coefficient_mu 0.799
_exptl_absorpt_correction_T_max 0.8253
_exptl_absorpt_correction_T_min 0.7956
_exptl_absorpt_correction_type multi-scan
_exptl_absorpt_process_details 'SORTAV (Blessing, 1997)'
_exptl_crystal_colour orange
_exptl_crystal_density_diffrn 1.405
_exptl_crystal_density_method 'not measured'
_exptl_crystal_description prism
_exptl_crystal_F_000 636
_exptl_crystal_size_max 0.30
_exptl_crystal_size_mid 0.25
_exptl_crystal_size_min 0.25
_refine_diff_density_max 0.317
_refine_diff_density_min -0.318
_refine_diff_density_rms 0.040
_refine_ls_abs_structure_details 'Flack H D (1983), Acta Cryst. A39, 876-881'
_refine_ls_abs_structure_Flack -0.037(19)
_refine_ls_extinction_coef 0.006(2)
_refine_ls_extinction_expression Fc^*^=kFc[1+0.001xFc^2^\l^3^/sin(2\q)]^-1/4^
_refine_ls_extinction_method SHELXL
_refine_ls_goodness_of_fit_ref 0.890
_refine_ls_hydrogen_treatment constr
_refine_ls_matrix_type full
_refine_ls_number_parameters 255
_refine_ls_number_reflns 3585
_refine_ls_number_restraints 1
_refine_ls_restrained_S_all 0.890
_refine_ls_R_factor_all 0.0271
_refine_ls_R_factor_gt 0.0260
_refine_ls_shift/su_max 0.015
_refine_ls_shift/su_mean 0.003
_refine_ls_structure_factor_coef Fsqd
_refine_ls_weighting_details 'calc w=1/[\s^2^(Fo^2^)+(0.0473P)^2^+0.0000P] where P=(Fo^2^+2Fc^2^)/3'
_refine_ls_weighting_scheme calc
_refine_ls_wR_factor_gt 0.0685
_refine_ls_wR_factor_ref 0.0696
_reflns_number_gt 3518
_reflns_number_total 3585
_reflns_threshold_expression >2sigma(I)
_cod_data_source_file B605031J.txt
_cod_data_source_block s92
_cod_depositor_comments
;
The following automatic conversions were performed:
'_symmetry_cell_setting' value 'Trigonal' changed to 'trigonal' according
to '/home/saulius/struct/CIF-dictionaries/cif_core.dic' dictionary named
'cif_core.dic' version 2.4.1 from 2010-06-29.

Automatic conversion script
Id: cif_fix_enum 1527 2010-12-29 10:47:43Z saulius 
;
_cod_original_sg_symbol_H-M P3(1)
_cod_database_code 7007431

loop_
_symmetry_equiv_pos_as_xyz
'x, y, z'
'-y, x-y, z+1/3'
'-x+y, -x, z+2/3'

loop_
_atom_site_label
_atom_site_type_symbol
_atom_site_fract_x
_atom_site_fract_y
_atom_site_fract_z
_atom_site_U_iso_or_equiv
_atom_site_adp_type
_atom_site_occupancy
_atom_site_symmetry_multiplicity
_atom_site_calc_flag
_atom_site_refinement_flags
_atom_site_disorder_assembly
_atom_site_disorder_group
C1 C 0.5629(6) 0.8120(4) 0.78551(17) 0.0406(9) Uani 1 1 d . . .
H1 H 0.5047 0.6981 0.7911 0.049 Uiso 1 1 calc R . .
C2 C 0.4962(6) 0.9112(6) 0.7704(2) 0.0491(12) Uani 1 1 d . . .
H2 H 0.3849 0.8751 0.7638 0.059 Uiso 1 1 calc R . .
C3 C 0.6224(7) 1.0729(6) 0.76682(19) 0.0504(13) Uani 1 1 d . . .
H3 H 0.6109 1.1643 0.7577 0.060 Uiso 1 1 calc R . .
C4 C 0.7680(6) 1.0745(6) 0.7792(2) 0.0425(10) Uani 1 1 d . . .
H4 H 0.8725 1.1673 0.7796 0.051 Uiso 1 1 calc R . .
C5 C 0.7312(5) 0.9123(5) 0.79085(18) 0.0389(9) Uani 1 1 d . . .
H5 H 0.8069 0.8780 0.8005 0.047 Uiso 1 1 calc R . .
C6 C 0.5496(4) 0.8661(4) 0.96659(16) 0.0236(6) Uani 1 1 d . . .
C7 C 0.4575(5) 0.9403(5) 0.94744(18) 0.0346(8) Uani 1 1 d . . .
H7 H 0.3436 0.8864 0.9419 0.042 Uiso 1 1 calc R . .
C8 C 0.5639(6) 1.1076(5) 0.9380(2) 0.0436(9) Uani 1 1 d . . .
H8 H 0.5338 1.1854 0.9256 0.052 Uiso 1 1 calc R . .
C9 C 0.7243(6) 1.1390(4) 0.95021(18) 0.0397(11) Uani 1 1 d . . .
H9 H 0.8201 1.2410 0.9471 0.048 Uiso 1 1 calc R . .
C10 C 0.7144(4) 0.9904(4) 0.96783(16) 0.0297(7) Uani 1 1 d . . .
H10 H 0.8033 0.9758 0.9787 0.036 Uiso 1 1 calc R . .
C11 C 0.3095(3) 0.4163(3) 0.99348(16) 0.0204(5) Uani 1 1 d . . .
H11 H 0.2327 0.3932 1.0351 0.025 Uiso 1 1 calc R . .
C12 C 0.4779(3) 0.4586(3) 1.02542(15) 0.0209(5) Uani 1 1 d . . .
H12 H 0.5282 0.4114 0.9931 0.025 Uiso 1 1 calc R . .
C13 C 0.2417(3) 0.2733(3) 0.94358(15) 0.0223(6) Uani 1 1 d . . .
C14 C 0.1581(4) 0.1207(4) 0.97504(17) 0.0268(6) Uani 1 1 d . . .
H14 H 0.1375 0.1110 1.0263 0.032 Uiso 1 1 calc R . .
C15 C 0.1047(4) -0.0166(4) 0.93335(17) 0.0305(7) Uani 1 1 d . . .
H15 H 0.0473 -0.1197 0.9559 0.037 Uiso 1 1 calc R . .
C16 C 0.1343(4) -0.0045(4) 0.85886(19) 0.0328(7) Uani 1 1 d . . .
H16 H 0.1001 -0.0989 0.8301 0.039 Uiso 1 1 calc R . .
C17 C 0.2145(5) 0.1463(4) 0.82657(19) 0.0385(8) Uani 1 1 d . . .
H17 H 0.2324 0.1548 0.7751 0.046 Uiso 1 1 calc R . .
C18 C 0.2694(4) 0.2863(4) 0.86832(15) 0.0308(6) Uani 1 1 d . . .
H18 H 0.3252 0.3893 0.8456 0.037 Uiso 1 1 calc R . .
C19 C 0.4695(3) 0.4001(3) 1.10267(15) 0.0194(5) Uani 1 1 d . . .
C20 C 0.4534(3) 0.4838(4) 1.16176(14) 0.0225(5) Uani 1 1 d . . .
H20 H 0.4540 0.5821 1.1536 0.027 Uiso 1 1 calc R . .
C21 C 0.4364(3) 0.4233(4) 1.23237(14) 0.0233(6) Uani 1 1 d . . .
H21 H 0.4264 0.4809 1.2726 0.028 Uiso 1 1 calc R . .
C22 C 0.4340(4) 0.2793(4) 1.24459(15) 0.0261(6) Uani 1 1 d . . .
H22 H 0.4207 0.2374 1.2929 0.031 Uiso 1 1 calc R . .
C23 C 0.4511(4) 0.1968(4) 1.18608(17) 0.0289(6) Uani 1 1 d . . .
H23 H 0.4503 0.0984 1.1944 0.035 Uiso 1 1 calc R . .
C24 C 0.4695(4) 0.2573(4) 1.11501(15) 0.0250(6) Uani 1 1 d . . .
H24 H 0.4820 0.2007 1.0751 0.030 Uiso 1 1 calc R . .
B1 B 0.4851(4) 0.6849(4) 0.98056(17) 0.0236(6) Uani 1 1 d . . .
O1 O 0.3384(3) 0.5629(2) 0.95726(11) 0.0258(4) Uani 1 1 d . . .
O2 O 0.5708(3) 0.6323(2) 1.02114(10) 0.0237(4) Uani 1 1 d . . .
Fe1 Fe 0.61807(5) 0.97844(4) 0.866574(17) 0.02255(10) Uani 1 1 d . . .

loop_
_atom_site_aniso_label
_atom_site_aniso_U_11
_atom_site_aniso_U_22
_atom_site_aniso_U_33
_atom_site_aniso_U_23
_atom_site_aniso_U_13
_atom_site_aniso_U_12
C1 0.057(3) 0.0296(15) 0.0240(15) -0.0060(13) -0.0014(18) 0.013(2)
C2 0.050(2) 0.058(3) 0.034(2) -0.009(2) -0.0211(17) 0.023(2)
C3 0.096(4) 0.048(2) 0.0206(16) 0.0030(17) -0.003(2) 0.046(3)
C4 0.057(3) 0.0319(19) 0.0270(17) 0.0033(16) 0.0135(17) 0.013(2)
C5 0.048(2) 0.039(2) 0.0306(17) -0.0011(16) 0.0101(18) 0.0228(19)
C6 0.0296(17) 0.0206(14) 0.0229(14) 0.0026(12) 0.0018(13) 0.0144(13)
C7 0.047(2) 0.0324(19) 0.0349(17) 0.0098(16) 0.0145(15) 0.0279(19)
C8 0.077(3) 0.0285(19) 0.0315(17) 0.0040(16) 0.0149(19) 0.0314(19)
C9 0.064(3) 0.0155(14) 0.0235(15) 0.0012(12) -0.0009(18) 0.0075(19)
C10 0.0348(19) 0.0303(18) 0.0156(14) -0.0013(12) -0.0070(11) 0.0100(16)
C11 0.0189(14) 0.0187(13) 0.0246(12) 0.0033(11) 0.0007(10) 0.0102(11)
C12 0.0200(12) 0.0215(14) 0.0218(13) 0.0007(11) 0.0009(10) 0.0107(11)
C13 0.0174(12) 0.0251(14) 0.0239(12) 0.0005(11) -0.0019(10) 0.0103(11)
C14 0.0219(14) 0.0249(14) 0.0282(15) 0.0016(12) 0.0020(12) 0.0076(12)
C15 0.0292(16) 0.0228(14) 0.0361(16) -0.0019(12) -0.0035(14) 0.0105(13)
C16 0.0348(18) 0.0300(15) 0.0342(15) -0.0106(12) -0.0104(15) 0.0166(15)
C17 0.049(2) 0.0454(19) 0.0193(12) -0.0045(13) -0.0048(14) 0.0223(18)
C18 0.0333(15) 0.0278(15) 0.0245(13) 0.0040(11) -0.0021(13) 0.0101(13)
C19 0.0165(11) 0.0184(13) 0.0199(11) -0.0011(11) -0.0001(9) 0.0062(11)
C20 0.0203(13) 0.0230(12) 0.0246(13) 0.0000(11) -0.0014(11) 0.0111(11)
C21 0.0204(12) 0.0264(14) 0.0211(12) -0.0016(11) -0.0023(11) 0.0102(12)
C22 0.0244(15) 0.0312(18) 0.0200(13) 0.0048(12) 0.0003(12) 0.0118(14)
C23 0.0386(19) 0.0244(16) 0.0283(14) 0.0041(13) -0.0003(14) 0.0192(14)
C24 0.0300(16) 0.0245(16) 0.0239(14) 0.0006(12) 0.0014(13) 0.0163(13)
B1 0.0318(18) 0.0238(14) 0.0198(13) 0.0043(12) 0.0070(13) 0.0172(14)
O1 0.0267(11) 0.0201(10) 0.0319(10) 0.0025(9) -0.0054(9) 0.0127(9)
O2 0.0212(9) 0.0206(10) 0.0250(9) 0.0055(8) -0.0003(8) 0.0072(8)
Fe1 0.0275(2) 0.0208(2) 0.01849(15) -0.00041(17) -0.00035(16) 0.0114(2)

loop_
_atom_type_symbol
_atom_type_description
_atom_type_scat_dispersion_real
_atom_type_scat_dispersion_imag
_atom_type_scat_source
C C 0.0033 0.0016 'International Tables Vol C Tables 4.2.6.8 and 6.1.1.4'
H H 0.0000 0.0000 'International Tables Vol C Tables 4.2.6.8 and 6.1.1.4'
B B 0.0013 0.0007 'International Tables Vol C Tables 4.2.6.8 and 6.1.1.4'
O O 0.0106 0.0060 'International Tables Vol C Tables 4.2.6.8 and 6.1.1.4'
Fe Fe 0.3463 0.8444 'International Tables Vol C Tables 4.2.6.8 and 6.1.1.4'

loop_
_geom_angle_atom_site_label_1
_geom_angle_atom_site_label_2
_geom_angle_atom_site_label_3
_geom_angle
_geom_angle_site_symmetry_1
_geom_angle_site_symmetry_3
_geom_angle_publ_flag
C5 C1 C2 107.6(3) . . ?
C5 C1 Fe1 69.87(19) . . ?
C2 C1 Fe1 69.1(2) . . ?
C5 C1 H1 126.2 . . ?
C2 C1 H1 126.2 . . ?
Fe1 C1 H1 126.5 . . ?
C1 C2 C3 108.7(4) . . ?
C1 C2 Fe1 70.3(2) . . ?
C3 C2 Fe1 69.5(2) . . ?
C1 C2 H2 125.7 . . ?
C3 C2 H2 125.7 . . ?
Fe1 C2 H2 126.1 . . ?
C4 C3 C2 107.8(5) . . ?
C4 C3 Fe1 70.1(2) . . ?
C2 C3 Fe1 69.7(2) . . ?
C4 C3 H3 126.1 . . ?
C2 C3 H3 126.1 . . ?
Fe1 C3 H3 125.7 . . ?
C3 C4 C5 108.0(5) . . ?
C3 C4 Fe1 69.4(2) . . ?
C5 C4 Fe1 69.9(2) . . ?
C3 C4 H4 126.0 . . ?
C5 C4 H4 126.0 . . ?
Fe1 C4 H4 126.3 . . ?
C1 C5 C4 107.9(4) . . ?
C1 C5 Fe1 69.8(2) . . ?
C4 C5 Fe1 69.1(2) . . ?
C1 C5 H5 126.0 . . ?
C4 C5 H5 126.0 . . ?
Fe1 C5 H5 126.6 . . ?
C7 C6 C10 106.9(3) . . ?
C7 C6 B1 126.9(3) . . ?
C10 C6 B1 126.1(3) . . ?
C7 C6 Fe1 68.65(17) . . ?
C10 C6 Fe1 69.24(16) . . ?
B1 C6 Fe1 125.4(2) . . ?
C8 C7 C6 108.7(3) . . ?
C8 C7 Fe1 69.9(2) . . ?
C6 C7 Fe1 70.43(19) . . ?
C8 C7 H7 125.7 . . ?
C6 C7 H7 125.7 . . ?
Fe1 C7 H7 125.6 . . ?
C7 C8 C9 108.0(3) . . ?
C7 C8 Fe1 69.4(2) . . ?
C9 C8 Fe1 69.7(2) . . ?
C7 C8 H8 126.0 . . ?
C9 C8 H8 126.0 . . ?
Fe1 C8 H8 126.5 . . ?
C10 C9 C8 107.5(3) . . ?
C10 C9 Fe1 69.75(18) . . ?
C8 C9 Fe1 69.3(2) . . ?
C10 C9 H9 126.3 . . ?
C8 C9 H9 126.3 . . ?
Fe1 C9 H9 126.3 . . ?
C9 C10 C6 109.0(3) . . ?
C9 C10 Fe1 69.64(18) . . ?
C6 C10 Fe1 70.00(16) . . ?
C9 C10 H10 125.5 . . ?
C6 C10 H10 125.5 . . ?
Fe1 C10 H10 126.4 . . ?
O1 C11 C13 113.3(2) . . ?
O1 C11 C12 104.2(2) . . ?
C13 C11 C12 112.5(2) . . ?
O1 C11 H11 108.9 . . ?
C13 C11 H11 108.9 . . ?
C12 C11 H11 108.9 . . ?
O2 C12 C19 111.6(2) . . ?
O2 C12 C11 103.8(2) . . ?
C19 C12 C11 113.3(2) . . ?
O2 C12 H12 109.3 . . ?
C19 C12 H12 109.3 . . ?
C11 C12 H12 109.3 . . ?
C18 C13 C14 118.9(3) . . ?
C18 C13 C11 122.8(3) . . ?
C14 C13 C11 118.0(2) . . ?
C15 C14 C13 121.3(3) . . ?
C15 C14 H14 119.3 . . ?
C13 C14 H14 119.3 . . ?
C14 C15 C16 120.0(3) . . ?
C14 C15 H15 120.0 . . ?
C16 C15 H15 120.0 . . ?
C15 C16 C17 119.3(3) . . ?
C15 C16 H16 120.4 . . ?
C17 C16 H16 120.4 . . ?
C16 C17 C18 121.1(3) . . ?
C16 C17 H17 119.4 . . ?
C18 C17 H17 119.4 . . ?
C13 C18 C17 119.2(3) . . ?
C13 C18 H18 120.4 . . ?
C17 C18 H18 120.4 . . ?
C24 C19 C20 119.7(3) . . ?
C24 C19 C12 119.6(2) . . ?
C20 C19 C12 120.6(3) . . ?
C21 C20 C19 120.0(3) . . ?
C21 C20 H20 120.0 . . ?
C19 C20 H20 120.0 . . ?
C20 C21 C22 120.3(3) . . ?
C20 C21 H21 119.8 . . ?
C22 C21 H21 119.8 . . ?
C23 C22 C21 119.8(3) . . ?
C23 C22 H22 120.1 . . ?
C21 C22 H22 120.1 . . ?
C22 C23 C24 120.3(3) . . ?
C22 C23 H23 119.8 . . ?
C24 C23 H23 119.8 . . ?
C19 C24 C23 119.9(3) . . ?
C19 C24 H24 120.0 . . ?
C23 C24 H24 120.0 . . ?
O1 B1 O2 113.6(2) . . ?
O1 B1 C6 124.8(3) . . ?
O2 B1 C6 121.6(3) . . ?
B1 O1 C11 107.6(2) . . ?
B1 O2 C12 108.3(2) . . ?
C2 Fe1 C3 40.8(2) . . ?
C2 Fe1 C7 107.91(17) . . ?
C3 Fe1 C7 125.33(19) . . ?
C2 Fe1 C8 117.76(19) . . ?
C3 Fe1 C8 104.92(16) . . ?
C7 Fe1 C8 40.79(16) . . ?
C2 Fe1 C4 68.2(2) . . ?
C3 Fe1 C4 40.56(19) . . ?
C7 Fe1 C4 162.30(16) . . ?
C8 Fe1 C4 124.33(18) . . ?
C2 Fe1 C9 151.40(18) . . ?
C3 Fe1 C9 116.35(18) . . ?
C7 Fe1 C9 68.89(17) . . ?
C8 Fe1 C9 41.0(2) . . ?
C4 Fe1 C9 105.77(17) . . ?
C2 Fe1 C5 68.09(18) . . ?
C3 Fe1 C5 68.63(18) . . ?
C7 Fe1 C5 155.28(17) . . ?
C8 Fe1 C5 163.34(17) . . ?
C4 Fe1 C5 41.02(16) . . ?
C9 Fe1 C5 126.69(19) . . ?
C2 Fe1 C10 166.77(17) . . ?
C3 Fe1 C10 151.72(19) . . ?
C7 Fe1 C10 68.51(15) . . ?
C8 Fe1 C10 68.48(15) . . ?
C4 Fe1 C10 119.13(17) . . ?
C9 Fe1 C10 40.61(14) . . ?
C5 Fe1 C10 109.48(15) . . ?
C2 Fe1 C1 40.66(19) . . ?
C3 Fe1 C1 68.76(17) . . ?
C7 Fe1 C1 120.61(16) . . ?
C8 Fe1 C1 153.4(2) . . ?
C4 Fe1 C1 68.53(16) . . ?
C9 Fe1 C1 165.31(19) . . ?
C5 Fe1 C1 40.35(19) . . ?
C10 Fe1 C1 129.19(16) . . ?
C2 Fe1 C6 128.35(16) . . ?
C3 Fe1 C6 164.51(19) . . ?
C7 Fe1 C6 40.92(14) . . ?
C8 Fe1 C6 68.81(14) . . ?
C4 Fe1 C6 154.59(17) . . ?
C9 Fe1 C6 68.86(13) . . ?
C5 Fe1 C6 121.22(15) . . ?
C10 Fe1 C6 40.76(14) . . ?
C1 Fe1 C6 110.11(13) . . ?

loop_
_geom_bond_atom_site_label_1
_geom_bond_atom_site_label_2
_geom_bond_distance
_geom_bond_site_symmetry_2
_geom_bond_publ_flag
C1 C5 1.407(6) . ?
C1 C2 1.412(7) . ?
C1 Fe1 2.039(3) . ?
C1 H1 0.9500 . ?
C2 C3 1.411(7) . ?
C2 Fe1 2.023(4) . ?
C2 H2 0.9500 . ?
C3 C4 1.404(7) . ?
C3 Fe1 2.022(4) . ?
C3 H3 0.9500 . ?
C4 C5 1.427(6) . ?
C4 Fe1 2.031(4) . ?
C4 H4 0.9500 . ?
C5 Fe1 2.041(3) . ?
C5 H5 0.9500 . ?
C6 C7 1.425(5) . ?
C6 C10 1.425(5) . ?
C6 B1 1.544(4) . ?
C6 Fe1 2.050(3) . ?
C7 C8 1.415(6) . ?
C7 Fe1 2.027(3) . ?
C7 H7 0.9500 . ?
C8 C9 1.427(7) . ?
C8 Fe1 2.033(3) . ?
C8 H8 0.9500 . ?
C9 C10 1.415(5) . ?
C9 Fe1 2.039(3) . ?
C9 H9 0.9500 . ?
C10 Fe1 2.040(3) . ?
C10 H10 0.9500 . ?
C11 O1 1.447(3) . ?
C11 C13 1.495(4) . ?
C11 C12 1.565(4) . ?
C11 H11 1.0000 . ?
C12 O2 1.444(3) . ?
C12 C19 1.502(4) . ?
C12 H12 1.0000 . ?
C13 C18 1.391(4) . ?
C13 C14 1.391(4) . ?
C14 C15 1.376(4) . ?
C14 H14 0.9500 . ?
C15 C16 1.380(5) . ?
C15 H15 0.9500 . ?
C16 C17 1.383(5) . ?
C16 H16 0.9500 . ?
C17 C18 1.395(5) . ?
C17 H17 0.9500 . ?
C18 H18 0.9500 . ?
C19 C24 1.386(4) . ?
C19 C20 1.396(4) . ?
C20 C21 1.387(4) . ?
C20 H20 0.9500 . ?
C21 C22 1.385(4) . ?
C21 H21 0.9500 . ?
C22 C23 1.385(4) . ?
C22 H22 0.9500 . ?
C23 C24 1.393(4) . ?
C23 H23 0.9500 . ?
C24 H24 0.9500 . ?
B1 O1 1.370(4) . ?
B1 O2 1.373(4) . ?
